data_7101114
loop_
_publ_author_name
'Malcolm Chisholm'
'Nathan J. Patmore'

_publ_section_title
;
Concerning the relative importance of
enantiomorphic site versus chain end control in the stereoselective
polymerization of lactides: reactions of (R,R-salen)- and
(S,S-salen)-aluminum alkoxides LAlOCH2R complexes (R == CH3 and S-CHMeCl)
;
_journal_issue 1
_journal_name_full 'Chemical Communications'
_journal_paper_doi 10.1039/b413266a
_journal_year 2005
_chemical_formula_moiety 'C39 H58 Al Cl N2 O3'
_chemical_formula_sum 'C39 H58 Al Cl N2 O3'
_chemical_formula_weight 665.30
_chemical_name_systematic
;
?
;
_space_group_IT_number 4
_symmetry_cell_setting monoclinic
_symmetry_space_group_name_Hall 'P 2yb'
_symmetry_space_group_name_H-M 'P 1 21 1'
_atom_sites_solution_hydrogens geom
_atom_sites_solution_primary direct
_atom_sites_solution_secondary difmap
_audit_creation_method SHELXL-97
_cell_angle_alpha 90.00
_cell_angle_beta 93.69(1)
_cell_angle_gamma 90.00
_cell_formula_units_Z 4
_cell_length_a 14.927(1)
_cell_length_b 10.941(1)
_cell_length_c 23.393(3)
_cell_measurement_temperature 293(2)
_cell_volume 3812.5(7)
_computing_structure_refinement 'SHELXL-97 (Sheldrick, 1997)'
_diffrn_ambient_temperature 293(2)
_diffrn_measured_fraction_theta_full 0.998
_diffrn_measured_fraction_theta_max 0.998
_diffrn_measurement_device_type 'Nonius Kappa CCD'
_diffrn_measurement_method 'phi and omega scans'
_diffrn_radiation_monochromator graphite
_diffrn_radiation_source 'fine-focus sealed tube'
_diffrn_radiation_type MoK\a
_diffrn_radiation_wavelength 0.71073
_diffrn_reflns_av_R_equivalents 0.058
_diffrn_reflns_limit_h_max 17
_diffrn_reflns_limit_h_min -17
_diffrn_reflns_limit_k_max 12
_diffrn_reflns_limit_k_min -13
_diffrn_reflns_limit_l_max 27
_diffrn_reflns_limit_l_min -27
_diffrn_reflns_number 60079
_diffrn_reflns_theta_full 25.03
_diffrn_reflns_theta_max 25.03
_diffrn_reflns_theta_min 1.57
_exptl_absorpt_coefficient_mu 0.160
_exptl_absorpt_correction_type none
_exptl_crystal_colour Yellow
_exptl_crystal_density_diffrn 1.159
_exptl_crystal_density_method 'not measured'
_exptl_crystal_description Chunk
_exptl_crystal_F_000 1440
_exptl_crystal_size_max 0.38
_exptl_crystal_size_mid 0.31
_exptl_crystal_size_min 0.27
_refine_diff_density_max 0.565
_refine_diff_density_min -0.371
_refine_diff_density_rms 0.054
_refine_ls_abs_structure_details 'Flack H D (1983), Acta Cryst. A39, 876-881'
_refine_ls_abs_structure_Flack 0.00(8)
_refine_ls_extinction_method none
_refine_ls_goodness_of_fit_ref 1.020
_refine_ls_hydrogen_treatment constr
_refine_ls_matrix_type full
_refine_ls_number_parameters 826
_refine_ls_number_reflns 13387
_refine_ls_number_restraints 1
_refine_ls_restrained_S_all 1.020
_refine_ls_R_factor_all 0.0852
_refine_ls_R_factor_gt 0.0555
_refine_ls_shift/su_max 0.196
_refine_ls_shift/su_mean 0.000
_refine_ls_structure_factor_coef Fsqd
_refine_ls_weighting_details 'calc w==1/[\s^2^(Fo^2^)+(0.0769P)^2^+1.9066P] where P==(Fo^2^+2Fc^2^)/3'
_refine_ls_weighting_scheme calc
_refine_ls_wR_factor_gt 0.1321
_refine_ls_wR_factor_ref 0.1467
_reflns_number_gt 10157
_reflns_number_total 13387
_reflns_threshold_expression >2sigma(I)
_cod_data_source_file b413266a.txt
_cod_depositor_comments
;
The following automatic conversions were performed:
'_symmetry_cell_setting' value 'Monoclinic' changed to 'monoclinic'
according to '/home/saulius/struct/CIF-dictionaries/cif_core.dic'
dictionary named 'cif_core.dic' version 2.4.1 from
2010-06-29.

'_exptl_absorpt_correction_type' value 'None' changed to
'none' according to '/home/saulius/struct/CIF-dictionaries/cif_core.dic'
dictionary named 'cif_core.dic' version 2.4.1 from 2010-06-29.

Automatic conversion script
Id: cif_fix_enum 1527 2010-12-29 10:47:43Z saulius 
;
_cod_original_sg_symbol_H-M P21
_cod_database_code 7101114

loop_
_symmetry_equiv_pos_as_xyz
'x, y, z'
'-x, y+1/2, -z'

loop_
_atom_site_label
_atom_site_type_symbol
_atom_site_fract_x
_atom_site_fract_y
_atom_site_fract_z
_atom_site_U_iso_or_equiv
_atom_site_adp_type
_atom_site_occupancy
_atom_site_symmetry_multiplicity
_atom_site_calc_flag
_atom_site_refinement_flags
_atom_site_disorder_assembly
_atom_site_disorder_group
Al1 Al 0.09114(7) 0.00437(10) 0.87428(4) 0.0215(3) Uani 1 1 d . . .
Al2 Al 0.91065(7) 0.75827(10) 0.62715(4) 0.0190(2) Uani 1 1 d . . .
Cl1 Cl 0.25225(9) 0.12374(11) 0.70612(5) 0.0560(3) Uani 1 1 d . . .
Cl2 Cl 0.74529(9) 0.62427(11) 0.79001(5) 0.0535(3) Uani 1 1 d . . .
N1 N 0.18301(19) -0.1307(3) 0.88335(11) 0.0232(7) Uani 1 1 d . . .
N2 N 0.01788(19) -0.1397(3) 0.84732(12) 0.0221(7) Uani 1 1 d . . .
N3 N 0.98163(18) 0.8899(3) 0.66881(11) 0.0195(7) Uani 1 1 d . . .
N4 N 0.83850(19) 0.9070(3) 0.60335(11) 0.0210(7) Uani 1 1 d . . .
O1 O 0.12919(16) 0.0655(2) 0.81089(10) 0.0265(6) Uani 1 1 d . . .
O2 O 0.14720(16) 0.0793(2) 0.93493(10) 0.0262(6) Uani 1 1 d . . .
O3 O -0.01161(16) 0.0826(2) 0.88847(10) 0.0258(6) Uani 1 1 d . . .
O4 O 0.85617(17) 0.7035(2) 0.68594(10) 0.0270(6) Uani 1 1 d . . .
O5 O 1.01365(15) 0.6768(2) 0.61902(10) 0.0247(6) Uani 1 1 d . . .
O6 O 0.86006(16) 0.6804(2) 0.56435(10) 0.0236(6) Uani 1 1 d . . .
C1 C 0.1797(3) 0.1722(4) 0.80760(18) 0.0391(11) Uani 1 1 d . . .
H1A H 0.1899 0.2064 0.8457 0.047 Uiso 1 1 calc R . .
H1B H 0.1457 0.2314 0.7842 0.047 Uiso 1 1 calc R . .
C2 C 0.2697(3) 0.1512(4) 0.78235(19) 0.0440(11) Uani 1 1 d . . .
H2 H 0.2970 0.0779 0.8002 0.053 Uiso 1 1 calc R . .
C3 C 0.3353(3) 0.2563(5) 0.7915(2) 0.0653(15) Uani 1 1 d . . .
H3A H 0.3908 0.2359 0.7754 0.098 Uiso 1 1 calc R . .
H3B H 0.3460 0.2712 0.8318 0.098 Uiso 1 1 calc R . .
H3C H 0.3105 0.3284 0.7733 0.098 Uiso 1 1 calc R . .
C4 C 0.2580(2) -0.1251(4) 0.91286(15) 0.0304(9) Uani 1 1 d . . .
H4 H 0.2977 -0.1899 0.9096 0.036 Uiso 1 1 calc R . .
C5 C 0.2862(2) -0.0262(4) 0.95091(15) 0.0281(9) Uani 1 1 d . . .
C6 C 0.2290(2) 0.0733(4) 0.96078(15) 0.0246(9) Uani 1 1 d . . .
C7 C 0.2598(2) 0.1624(4) 1.00141(16) 0.0293(10) Uani 1 1 d . . .
C8 C 0.3431(3) 0.1458(4) 1.02936(17) 0.0380(11) Uani 1 1 d . . .
H8 H 0.3626 0.2045 1.0561 0.046 Uiso 1 1 calc R . .
C9 C 0.4008(3) 0.0474(5) 1.02055(17) 0.0396(11) Uani 1 1 d . A .
C10 C 0.3714(3) -0.0378(5) 0.98061(17) 0.0362(11) Uani 1 1 d . . .
H10 H 0.4078 -0.1040 0.9730 0.043 Uiso 1 1 calc R . .
C11 C 0.2008(3) 0.2743(4) 1.01467(15) 0.0309(10) Uani 1 1 d . . .
C12 C 0.1767(3) 0.3474(4) 0.96062(17) 0.0445(12) Uani 1 1 d . . .
H12A H 0.1394 0.4153 0.9697 0.067 Uiso 1 1 calc R . .
H12B H 0.1449 0.2960 0.9329 0.067 Uiso 1 1 calc R . .
H12C H 0.2306 0.3771 0.9451 0.067 Uiso 1 1 calc R . .
C13 C 0.1159(3) 0.2287(5) 1.04134(18) 0.0458(12) Uani 1 1 d . . .
H13A H 0.1324 0.1828 1.0754 0.069 Uiso 1 1 calc R . .
H13B H 0.0823 0.1775 1.0144 0.069 Uiso 1 1 calc R . .
H13C H 0.0797 0.2973 1.0510 0.069 Uiso 1 1 calc R . .
C14 C 0.2490(3) 0.3609(5) 1.05831(18) 0.0443(12) Uani 1 1 d . . .
H14A H 0.2646 0.3172 1.0931 0.066 Uiso 1 1 calc R . .
H14B H 0.2099 0.4277 1.0662 0.066 Uiso 1 1 calc R . .
H14C H 0.3025 0.3920 1.0429 0.066 Uiso 1 1 calc R . .
C15 C 0.4909(3) 0.0333(5) 1.0550(2) 0.0576(14) Uani 1 1 d . . .
C16 C 0.5014(9) -0.0759(12) 1.0808(6) 0.094(4) Uiso 0.557(8) 1 d P A 1
H16A H 0.5590 -0.0791 1.1014 0.140 Uiso 0.557(8) 1 calc PR A 1
H16B H 0.4974 -0.1394 1.0524 0.140 Uiso 0.557(8) 1 calc PR A 1
H16C H 0.4551 -0.0871 1.1070 0.140 Uiso 0.557(8) 1 calc PR A 1
C17 C 0.5042(5) 0.1423(8) 1.1013(3) 0.042(2) Uiso 0.557(8) 1 d P A 1
H17A H 0.5031 0.2196 1.0818 0.063 Uiso 0.557(8) 1 calc PR A 1
H17B H 0.5609 0.1325 1.1227 0.063 Uiso 0.557(8) 1 calc PR A 1
H17C H 0.4566 0.1397 1.1270 0.063 Uiso 0.557(8) 1 calc PR A 1
C18 C 0.5669(5) 0.0777(8) 1.0097(4) 0.048(2) Uiso 0.557(8) 1 d P A 1
H18A H 0.5523 0.1581 0.9957 0.072 Uiso 0.557(8) 1 calc PR A 1
H18B H 0.5667 0.0216 0.9781 0.072 Uiso 0.557(8) 1 calc PR A 1
H18C H 0.6254 0.0786 1.0293 0.072 Uiso 0.557(8) 1 calc PR A 1
C16A C 0.4747(10) 0.0178(16) 1.1172(6) 0.097(5) Uiso 0.443(8) 1 d P A 2
H16D H 0.4303 -0.0446 1.1214 0.145 Uiso 0.443(8) 1 calc PR A 2
H16E H 0.4537 0.0935 1.1322 0.145 Uiso 0.443(8) 1 calc PR A 2
H16F H 0.5297 -0.0055 1.1379 0.145 Uiso 0.443(8) 1 calc PR A 2
C17A C 0.5548(13) 0.114(2) 1.0408(9) 0.118(7) Uiso 0.443(8) 1 d P A 2
H17D H 0.5561 0.1181 0.9999 0.177 Uiso 0.443(8) 1 calc PR A 2
H17E H 0.6122 0.0880 1.0571 0.177 Uiso 0.443(8) 1 calc PR A 2
H17F H 0.5411 0.1935 1.0554 0.177 Uiso 0.443(8) 1 calc PR A 2
C18A C 0.5339(7) -0.1023(9) 1.0477(4) 0.040(3) Uiso 0.443(8) 1 d P A 2
H18D H 0.4895 -0.1631 1.0544 0.061 Uiso 0.443(8) 1 calc PR A 2
H18E H 0.5844 -0.1124 1.0748 0.061 Uiso 0.443(8) 1 calc PR A 2
H18F H 0.5531 -0.1112 1.0095 0.061 Uiso 0.443(8) 1 calc PR A 2
C19 C 0.1613(2) -0.2365(3) 0.84531(14) 0.0238(8) Uani 1 1 d . . .
H19 H 0.1683 -0.2098 0.8059 0.029 Uiso 1 1 calc R . .
C20 C 0.2163(3) -0.3520(4) 0.85500(17) 0.0323(10) Uani 1 1 d . . .
H20A H 0.2789 -0.3351 0.8494 0.039 Uiso 1 1 calc R . .
H20B H 0.2119 -0.3801 0.8941 0.039 Uiso 1 1 calc R . .
C21 C 0.1821(2) -0.4504(3) 0.81362(17) 0.0338(9) Uani 1 1 d . . .
H21A H 0.2153 -0.5254 0.8217 0.041 Uiso 1 1 calc R . .
H21B H 0.1928 -0.4255 0.7748 0.041 Uiso 1 1 calc R . .
C22 C 0.0828(3) -0.4744(3) 0.81788(17) 0.0342(9) Uani 1 1 d . . .
H22A H 0.0733 -0.5092 0.8551 0.041 Uiso 1 1 calc R . .
H22B H 0.0630 -0.5339 0.7890 0.041 Uiso 1 1 calc R . .
C23 C 0.0264(3) -0.3588(4) 0.80967(16) 0.0292(9) Uani 1 1 d . . .
H23A H 0.0285 -0.3299 0.7706 0.035 Uiso 1 1 calc R . .
H23B H -0.0356 -0.3764 0.8167 0.035 Uiso 1 1 calc R . .
C24 C 0.0628(2) -0.2608(3) 0.85102(15) 0.0234(8) Uani 1 1 d . . .
H24 H 0.0566 -0.2919 0.8899 0.028 Uiso 1 1 calc R . .
C25 C -0.0638(2) -0.1301(3) 0.82591(14) 0.0224(8) Uani 1 1 d . . .
H25 H -0.0880 -0.1978 0.8065 0.027 Uiso 1 1 calc R . .
C26 C -0.1203(2) -0.0259(3) 0.82923(14) 0.0212(8) Uani 1 1 d . . .
C27 C -0.0946(2) 0.0756(4) 0.86373(14) 0.0217(8) Uani 1 1 d . . .
C28 C -0.1599(2) 0.1669(4) 0.87317(15) 0.0235(9) Uani 1 1 d . . .
C29 C -0.2437(2) 0.1535(4) 0.84558(15) 0.0248(9) Uani 1 1 d . . .
H29 H -0.2859 0.2141 0.8513 0.030 Uiso 1 1 calc R . .
C30 C -0.2709(2) 0.0547(4) 0.80923(15) 0.0262(9) Uani 1 1 d . . .
C31 C -0.2089(2) -0.0340(4) 0.80253(14) 0.0236(9) Uani 1 1 d . . .
H31 H -0.2244 -0.1018 0.7800 0.028 Uiso 1 1 calc R . .
C32 C -0.1385(2) 0.2760(4) 0.91301(16) 0.0284(9) Uani 1 1 d . . .
C33 C -0.2190(3) 0.3641(4) 0.91499(17) 0.0368(10) Uani 1 1 d . . .
H33A H -0.2031 0.4312 0.9401 0.055 Uiso 1 1 calc R . .
H33B H -0.2693 0.3213 0.9290 0.055 Uiso 1 1 calc R . .
H33C H -0.2347 0.3946 0.8772 0.055 Uiso 1 1 calc R . .
C34 C -0.1166(3) 0.2296(5) 0.97456(16) 0.0442(12) Uani 1 1 d . . .
H34A H -0.1034 0.2979 0.9995 0.066 Uiso 1 1 calc R . .
H34B H -0.0656 0.1762 0.9751 0.066 Uiso 1 1 calc R . .
H34C H -0.1673 0.1859 0.9874 0.066 Uiso 1 1 calc R . .
C35 C -0.0610(3) 0.3494(4) 0.8915(2) 0.0463(12) Uani 1 1 d . . .
H35A H -0.0484 0.4177 0.9165 0.069 Uiso 1 1 calc R . .
H35B H -0.0768 0.3784 0.8535 0.069 Uiso 1 1 calc R . .
H35C H -0.0087 0.2984 0.8911 0.069 Uiso 1 1 calc R . .
C36 C -0.3662(2) 0.0526(4) 0.78204(16) 0.0318(10) Uani 1 1 d . . .
C37 C -0.3892(3) 0.1753(4) 0.75219(18) 0.0391(11) Uani 1 1 d . . .
H37A H -0.4494 0.1724 0.7352 0.059 Uiso 1 1 calc R . .
H37B H -0.3481 0.1897 0.7229 0.059 Uiso 1 1 calc R . .
H37C H -0.3842 0.2401 0.7798 0.059 Uiso 1 1 calc R . .
C38 C -0.3791(3) -0.0507(4) 0.73792(17) 0.0390(11) Uani 1 1 d . . .
H38A H -0.4397 -0.0497 0.7216 0.059 Uiso 1 1 calc R . .
H38B H -0.3670 -0.1279 0.7564 0.059 Uiso 1 1 calc R . .
H38C H -0.3384 -0.0392 0.7082 0.059 Uiso 1 1 calc R . .
C39 C -0.4311(3) 0.0310(5) 0.83021(18) 0.0467(12) Uani 1 1 d . . .
H39A H -0.4918 0.0290 0.8140 0.070 Uiso 1 1 calc R . .
H39B H -0.4246 0.0961 0.8577 0.070 Uiso 1 1 calc R . .
H39C H -0.4170 -0.0454 0.8488 0.070 Uiso 1 1 calc R . .
C40 C 1.0651(2) 0.8859(3) 0.68640(14) 0.0205(8) Uani 1 1 d . . .
H40 H 1.0883 0.9521 0.7075 0.025 Uiso 1 1 calc R . .
C41 C 1.1256(2) 0.7861(3) 0.67584(14) 0.0195(8) Uani 1 1 d . . .
C42 C 1.0967(2) 0.6844(3) 0.64203(14) 0.0197(8) Uani 1 1 d . . .
C43 C 1.1609(2) 0.5920(3) 0.63196(14) 0.0212(8) Uani 1 1 d . . .
C44 C 1.2472(2) 0.6085(4) 0.65476(14) 0.0234(9) Uani 1 1 d . . .
H44 H 1.2890 0.5485 0.6473 0.028 Uiso 1 1 calc R . .
C45 C 1.2773(2) 0.7082(3) 0.68827(15) 0.0216(8) Uani 1 1 d . . .
C46 C 1.2142(2) 0.7964(4) 0.69796(14) 0.0226(9) Uani 1 1 d . . .
H46 H 1.2311 0.8646 0.7198 0.027 Uiso 1 1 calc R . .
C47 C 1.1341(2) 0.4771(4) 0.59729(16) 0.0278(9) Uani 1 1 d . . .
C48 C 1.1021(3) 0.5134(4) 0.53661(16) 0.0405(11) Uani 1 1 d . . .
H48A H 1.0855 0.4414 0.5150 0.061 Uiso 1 1 calc R . .
H48B H 1.1495 0.5551 0.5188 0.061 Uiso 1 1 calc R . .
H48C H 1.0511 0.5665 0.5378 0.061 Uiso 1 1 calc R . .
C49 C 1.0601(3) 0.4067(4) 0.62714(19) 0.0387(10) Uani 1 1 d . . .
H49A H 1.0818 0.3852 0.6653 0.058 Uiso 1 1 calc R . .
H49B H 1.0447 0.3338 0.6059 0.058 Uiso 1 1 calc R . .
H49C H 1.0079 0.4576 0.6287 0.058 Uiso 1 1 calc R . .
C50 C 1.2136(3) 0.3885(4) 0.59335(17) 0.0354(10) Uani 1 1 d . . .
H50A H 1.2357 0.3650 0.6312 0.053 Uiso 1 1 calc R . .
H50B H 1.2607 0.4281 0.5742 0.053 Uiso 1 1 calc R . .
H50C H 1.1941 0.3171 0.5722 0.053 Uiso 1 1 calc R . .
C51 C 1.3770(2) 0.7170(4) 0.70977(15) 0.0275(9) Uani 1 1 d . . .
C52 C 1.4325(3) 0.7446(5) 0.65886(17) 0.0426(11) Uani 1 1 d . . .
H52A H 1.4124 0.8198 0.6413 0.064 Uiso 1 1 calc R . .
H52B H 1.4256 0.6794 0.6315 0.064 Uiso 1 1 calc R . .
H52C H 1.4946 0.7519 0.6718 0.064 Uiso 1 1 calc R . .
C53 C 1.3911(3) 0.8177(4) 0.75468(17) 0.0360(11) Uani 1 1 d . . .
H53A H 1.3723 0.8946 0.7383 0.054 Uiso 1 1 calc R . .
H53B H 1.4536 0.8220 0.7672 0.054 Uiso 1 1 calc R . .
H53C H 1.3565 0.7998 0.7868 0.054 Uiso 1 1 calc R . .
C54 C 1.4094(3) 0.5982(4) 0.73749(17) 0.0365(10) Uani 1 1 d . . .
H54A H 1.3746 0.5806 0.7696 0.055 Uiso 1 1 calc R . .
H54B H 1.4715 0.6059 0.7503 0.055 Uiso 1 1 calc R . .
H54C H 1.4025 0.5330 0.7101 0.055 Uiso 1 1 calc R . .
C55 C 0.9265(2) 0.9974(3) 0.68136(13) 0.0203(7) Uani 1 1 d . . .
H55 H 0.8835 0.9717 0.7089 0.024 Uiso 1 1 calc R . .
C56 C 0.9741(2) 1.1111(3) 0.70564(15) 0.0238(8) Uani 1 1 d . . .
H56A H 1.0174 1.1391 0.6794 0.029 Uiso 1 1 calc R . .
H56B H 1.0061 1.0914 0.7419 0.029 Uiso 1 1 calc R . .
C57 C 0.9059(2) 1.2120(3) 0.71461(15) 0.0289(8) Uani 1 1 d . . .
H57A H 0.9371 1.2853 0.7281 0.035 Uiso 1 1 calc R . .
H57B H 0.8662 1.1867 0.7437 0.035 Uiso 1 1 calc R . .
C58 C 0.8501(2) 1.2403(3) 0.65873(16) 0.0282(8) Uani 1 1 d . . .
H58A H 0.8890 1.2752 0.6313 0.034 Uiso 1 1 calc R . .
H58B H 0.8048 1.3007 0.6663 0.034 Uiso 1 1 calc R . .
C59 C 0.8037(2) 1.1257(4) 0.63230(16) 0.0262(8) Uani 1 1 d . . .
H59A H 0.7586 1.0967 0.6571 0.031 Uiso 1 1 calc R . .
H59B H 0.7740 1.1461 0.5955 0.031 Uiso 1 1 calc R . .
C60 C 0.8728(2) 1.0260(3) 0.62469(14) 0.0219(8) Uani 1 1 d . . .
H60 H 0.9151 1.0562 0.5976 0.026 Uiso 1 1 calc R . .
C61 C 0.7605(2) 0.8994(4) 0.57550(14) 0.0252(9) Uani 1 1 d . . .
H61 H 0.7242 0.9685 0.5752 0.030 Uiso 1 1 calc R . .
C62 C 0.7256(2) 0.7954(4) 0.54567(15) 0.0239(9) Uani 1 1 d . . .
C63 C 0.7797(2) 0.6911(4) 0.53758(15) 0.0239(9) Uani 1 1 d . . .
C64 C 0.7466(2) 0.5994(4) 0.49756(14) 0.0226(8) Uani 1 1 d . . .
C65 C 0.6621(2) 0.6169(4) 0.47088(15) 0.0276(9) Uani 1 1 d . . .
H65 H 0.6406 0.5571 0.4453 0.033 Uiso 1 1 calc R . .
C66 C 0.6061(2) 0.7186(4) 0.47943(16) 0.0312(10) Uani 1 1 d . B .
C67 C 0.6408(2) 0.8048(4) 0.51661(15) 0.0296(10) Uani 1 1 d . . .
H67 H 0.6063 0.8736 0.5231 0.035 Uiso 1 1 calc R . .
C68 C 0.8043(2) 0.4911(4) 0.48159(14) 0.0266(9) Uani 1 1 d . . .
C69 C 0.8857(2) 0.5378(4) 0.45175(16) 0.0291(9) Uani 1 1 d . . .
H69A H 0.9223 0.4698 0.4419 0.044 Uiso 1 1 calc R . .
H69B H 0.9202 0.5916 0.4770 0.044 Uiso 1 1 calc R . .
H69C H 0.8659 0.5812 0.4176 0.044 Uiso 1 1 calc R . .
C70 C 0.7538(3) 0.4018(4) 0.44094(16) 0.0323(10) Uani 1 1 d . . .
H70A H 0.7022 0.3709 0.4587 0.048 Uiso 1 1 calc R . .
H70B H 0.7926 0.3351 0.4325 0.048 Uiso 1 1 calc R . .
H70C H 0.7349 0.4432 0.4061 0.048 Uiso 1 1 calc R . .
C71 C 0.8347(3) 0.4167(4) 0.53555(16) 0.0356(10) Uani 1 1 d . . .
H71A H 0.7829 0.3875 0.5537 0.053 Uiso 1 1 calc R . .
H71B H 0.8696 0.4679 0.5618 0.053 Uiso 1 1 calc R . .
H71C H 0.8703 0.3485 0.5248 0.053 Uiso 1 1 calc R . .
C72 C 0.5156(3) 0.7328(5) 0.44569(18) 0.0400(11) Uani 1 1 d . . .
C73 C 0.5383(8) 0.7806(13) 0.3813(5) 0.061(4) Uiso 0.421(8) 1 d P B 3
H73A H 0.5796 0.8479 0.3848 0.091 Uiso 0.421(8) 1 calc PR B 3
H73B H 0.4839 0.8067 0.3608 0.091 Uiso 0.421(8) 1 calc PR B 3
H73C H 0.5647 0.7151 0.3608 0.091 Uiso 0.421(8) 1 calc PR B 3
C74 C 0.4622(8) 0.8518(11) 0.4639(5) 0.052(3) Uiso 0.421(8) 1 d P B 3
H74A H 0.4996 0.9226 0.4608 0.078 Uiso 0.421(8) 1 calc PR B 3
H74B H 0.4461 0.8434 0.5028 0.078 Uiso 0.421(8) 1 calc PR B 3
H74C H 0.4088 0.8611 0.4392 0.078 Uiso 0.421(8) 1 calc PR B 3
C75 C 0.4592(10) 0.6307(14) 0.4472(7) 0.078(5) Uiso 0.421(8) 1 d P B 3
H75A H 0.4045 0.6465 0.4246 0.116 Uiso 0.421(8) 1 calc PR B 3
H75B H 0.4459 0.6145 0.4861 0.116 Uiso 0.421(8) 1 calc PR B 3
H75C H 0.4887 0.5610 0.4320 0.116 Uiso 0.421(8) 1 calc PR B 3
C73A C 0.5172(7) 0.8436(10) 0.4065(4) 0.067(3) Uiso 0.579(8) 1 d P B 4
H73D H 0.5664 0.8365 0.3823 0.101 Uiso 0.579(8) 1 calc PR B 4
H73E H 0.5242 0.9164 0.4293 0.101 Uiso 0.579(8) 1 calc PR B 4
H73F H 0.4618 0.8478 0.3833 0.101 Uiso 0.579(8) 1 calc PR B 4
C74A C 0.4411(6) 0.7397(9) 0.4857(4) 0.070(3) Uiso 0.579(8) 1 d P B 4
H74D H 0.4435 0.6694 0.5104 0.105 Uiso 0.579(8) 1 calc PR B 4
H74E H 0.3843 0.7414 0.4640 0.105 Uiso 0.579(8) 1 calc PR B 4
H74F H 0.4477 0.8125 0.5085 0.105 Uiso 0.579(8) 1 calc PR B 4
C75A C 0.4902(5) 0.6214(7) 0.4064(3) 0.041(2) Uiso 0.579(8) 1 d P B 4
H75D H 0.4941 0.5477 0.4287 0.061 Uiso 0.579(8) 1 calc PR B 4
H75E H 0.5310 0.6166 0.3763 0.061 Uiso 0.579(8) 1 calc PR B 4
H75F H 0.4301 0.6313 0.3900 0.061 Uiso 0.579(8) 1 calc PR B 4
C76 C 0.8413(3) 0.5795(4) 0.6970(2) 0.0489(12) Uani 1 1 d . . .
H76A H 0.8879 0.5502 0.7244 0.059 Uiso 1 1 calc R . .
H76B H 0.8455 0.5335 0.6618 0.059 Uiso 1 1 calc R . .
C77 C 0.7522(3) 0.5559(4) 0.71991(17) 0.0405(10) Uani 1 1 d . . .
H77 H 0.7464 0.4673 0.7245 0.049 Uiso 1 1 calc R . .
C78 C 0.6762(3) 0.5973(7) 0.6792(3) 0.0857(19) Uani 1 1 d . . .
H78A H 0.6201 0.5810 0.6955 0.129 Uiso 1 1 calc R . .
H78B H 0.6784 0.5539 0.6436 0.129 Uiso 1 1 calc R . .
H78C H 0.6816 0.6834 0.6723 0.129 Uiso 1 1 calc R . .

loop_
_atom_site_aniso_label
_atom_site_aniso_U_11
_atom_site_aniso_U_22
_atom_site_aniso_U_33
_atom_site_aniso_U_23
_atom_site_aniso_U_13
_atom_site_aniso_U_12
Al1 0.0209(6) 0.0233(7) 0.0200(5) -0.0013(5) -0.0027(4) -0.0010(5)
Al2 0.0182(5) 0.0198(6) 0.0188(5) -0.0008(5) -0.0013(4) -0.0005(5)
Cl1 0.0818(9) 0.0445(7) 0.0448(7) -0.0018(6) 0.0267(6) -0.0104(7)
Cl2 0.0742(8) 0.0460(7) 0.0436(6) 0.0002(6) 0.0300(6) -0.0064(6)
N1 0.0258(17) 0.0238(17) 0.0196(15) 0.0006(13) -0.0014(13) -0.0031(14)
N2 0.0236(16) 0.0211(17) 0.0214(15) 0.0007(13) 0.0012(13) 0.0001(13)
N3 0.0198(16) 0.0207(17) 0.0178(14) 0.0000(13) -0.0017(12) 0.0013(12)
N4 0.0226(16) 0.0195(16) 0.0204(15) 0.0000(13) -0.0020(12) -0.0003(13)
O1 0.0299(14) 0.0262(15) 0.0232(13) 0.0021(11) -0.0012(11) -0.0069(12)
O2 0.0230(13) 0.0311(17) 0.0236(13) -0.0055(12) -0.0046(11) 0.0006(12)
O3 0.0227(13) 0.0287(16) 0.0257(13) -0.0063(12) -0.0004(11) -0.0022(12)
O4 0.0306(14) 0.0238(15) 0.0275(13) -0.0016(11) 0.0084(11) -0.0051(11)
O5 0.0202(13) 0.0236(15) 0.0292(14) -0.0067(11) -0.0066(11) 0.0032(11)
O6 0.0218(13) 0.0256(15) 0.0228(13) -0.0028(11) -0.0043(11) 0.0002(12)
C1 0.054(3) 0.032(3) 0.032(2) -0.0060(19) 0.009(2) -0.007(2)
C2 0.037(2) 0.049(3) 0.047(3) -0.004(2) 0.005(2) -0.001(2)
C3 0.046(3) 0.051(3) 0.102(4) -0.026(3) 0.029(3) -0.027(2)
C4 0.023(2) 0.040(2) 0.028(2) 0.0000(18) 0.0008(16) 0.0090(18)
C5 0.023(2) 0.035(2) 0.0259(19) -0.0001(18) -0.0030(16) -0.0032(18)
C6 0.022(2) 0.034(2) 0.0170(18) 0.0004(17) -0.0023(15) -0.0052(18)
C7 0.025(2) 0.040(3) 0.023(2) -0.0011(19) 0.0022(16) -0.006(2)
C8 0.035(2) 0.051(3) 0.027(2) -0.002(2) -0.0083(19) -0.006(2)
C9 0.027(2) 0.057(3) 0.033(2) -0.005(2) -0.0093(18) -0.002(2)
C10 0.021(2) 0.050(3) 0.037(2) 0.001(2) -0.0045(17) 0.006(2)
C11 0.031(2) 0.034(2) 0.027(2) -0.0079(19) -0.0016(17) -0.003(2)
C12 0.061(3) 0.035(3) 0.037(2) -0.010(2) -0.004(2) 0.007(2)
C13 0.038(3) 0.061(3) 0.039(2) -0.022(2) 0.006(2) -0.003(2)
C14 0.039(2) 0.056(3) 0.038(2) -0.017(2) 0.007(2) -0.008(2)
C15 0.045(3) 0.057(4) 0.067(3) -0.010(3) -0.023(3) -0.002(3)
C19 0.0279(19) 0.0235(19) 0.0199(17) -0.0008(15) 0.0015(14) 0.0030(16)
C20 0.031(2) 0.032(2) 0.035(2) 0.0005(18) 0.0046(17) 0.0059(18)
C21 0.031(2) 0.025(2) 0.046(2) -0.0020(18) 0.0074(18) 0.0048(17)
C22 0.041(2) 0.025(2) 0.037(2) -0.0035(18) 0.0030(18) -0.0010(18)
C23 0.032(2) 0.024(2) 0.031(2) -0.0005(17) 0.0026(17) 0.0021(18)
C24 0.0280(19) 0.020(2) 0.0218(18) 0.0038(15) 0.0005(15) 0.0009(15)
C25 0.025(2) 0.020(2) 0.0219(18) -0.0021(16) 0.0001(15) -0.0065(17)
C26 0.0223(19) 0.023(2) 0.0177(17) 0.0010(16) 0.0007(15) -0.0012(17)
C27 0.0188(19) 0.029(2) 0.0173(17) 0.0043(16) -0.0017(15) -0.0038(17)
C28 0.024(2) 0.024(2) 0.0228(19) 0.0027(16) 0.0039(15) 0.0011(18)
C29 0.024(2) 0.024(2) 0.027(2) -0.0027(17) 0.0040(16) -0.0015(18)
C30 0.022(2) 0.034(2) 0.0226(19) 0.0040(18) 0.0032(16) 0.0018(19)
C31 0.026(2) 0.024(2) 0.0207(19) -0.0017(16) 0.0007(16) -0.0064(18)
C32 0.030(2) 0.023(2) 0.032(2) -0.0084(18) 0.0012(17) 0.0006(18)
C33 0.034(2) 0.037(3) 0.039(2) -0.009(2) -0.0013(19) 0.008(2)
C34 0.047(3) 0.056(3) 0.028(2) -0.016(2) -0.0082(19) 0.016(2)
C35 0.040(3) 0.037(3) 0.063(3) -0.014(2) 0.008(2) 0.000(2)
C36 0.021(2) 0.038(2) 0.036(2) -0.0037(19) -0.0042(17) -0.0014(18)
C37 0.028(2) 0.046(3) 0.042(2) 0.002(2) -0.0085(18) 0.006(2)
C38 0.032(2) 0.047(3) 0.038(2) 0.000(2) -0.0049(18) -0.008(2)
C39 0.023(2) 0.073(4) 0.044(2) -0.007(2) -0.0008(18) -0.008(2)
C40 0.025(2) 0.022(2) 0.0140(16) -0.0028(15) -0.0032(14) -0.0014(16)
C41 0.0210(18) 0.020(2) 0.0174(17) 0.0021(16) 0.0012(15) -0.0048(17)
C42 0.0189(19) 0.023(2) 0.0174(18) 0.0011(16) 0.0010(15) -0.0022(17)
C43 0.0219(19) 0.022(2) 0.0197(17) -0.0014(16) 0.0002(15) -0.0007(17)
C44 0.0201(19) 0.027(2) 0.0236(19) 0.0035(18) 0.0030(15) 0.0059(18)
C45 0.0216(19) 0.022(2) 0.0210(18) 0.0026(16) -0.0006(15) -0.0003(17)
C46 0.024(2) 0.022(2) 0.0208(19) 0.0009(16) 0.0005(16) -0.0032(17)
C47 0.021(2) 0.031(2) 0.030(2) -0.0072(18) -0.0042(16) 0.0034(18)
C48 0.038(2) 0.046(3) 0.036(2) -0.019(2) -0.0054(19) 0.011(2)
C49 0.036(2) 0.026(2) 0.055(3) -0.011(2) 0.0073(19) -0.0080(19)
C50 0.034(2) 0.031(2) 0.041(2) -0.014(2) -0.0012(18) 0.0048(19)
C51 0.0222(19) 0.035(2) 0.0242(19) -0.0009(18) -0.0036(16) 0.0008(18)
C52 0.025(2) 0.059(3) 0.044(2) -0.001(2) 0.0017(18) 0.000(2)
C53 0.018(2) 0.047(3) 0.041(2) -0.004(2) -0.0090(17) -0.0011(19)
C54 0.021(2) 0.045(3) 0.042(2) 0.002(2) -0.0067(17) 0.0066(19)
C55 0.0217(17) 0.0218(19) 0.0172(17) 0.0000(15) 0.0006(14) 0.0037(15)
C56 0.028(2) 0.021(2) 0.0216(18) -0.0036(16) -0.0017(15) 0.0004(17)
C57 0.038(2) 0.0213(19) 0.0271(19) -0.0050(16) -0.0040(16) -0.0019(16)
C58 0.029(2) 0.0179(19) 0.038(2) 0.0009(16) 0.0014(16) 0.0032(16)
C59 0.0245(19) 0.024(2) 0.0293(19) 0.0006(17) -0.0030(16) 0.0026(16)
C60 0.0197(18) 0.0233(19) 0.0226(18) -0.0002(15) -0.0005(14) -0.0015(15)
C61 0.0222(19) 0.028(2) 0.0254(19) -0.0014(17) 0.0010(16) 0.0044(16)
C62 0.0199(19) 0.029(2) 0.0225(18) 0.0018(17) -0.0002(15) 0.0019(17)
C63 0.0185(19) 0.029(2) 0.0235(19) 0.0024(17) -0.0009(15) -0.0037(17)
C64 0.0247(19) 0.028(2) 0.0148(17) 0.0012(17) 0.0008(15) -0.0042(18)
C65 0.026(2) 0.034(2) 0.0229(19) -0.0045(19) 0.0002(16) -0.011(2)
C66 0.021(2) 0.044(3) 0.028(2) 0.001(2) 0.0014(16) -0.003(2)
C67 0.022(2) 0.037(2) 0.030(2) -0.0046(19) -0.0021(17) 0.0026(18)
C68 0.032(2) 0.027(2) 0.0204(19) -0.0024(17) 0.0006(16) -0.0007(19)
C69 0.026(2) 0.031(2) 0.031(2) -0.0060(18) 0.0025(17) 0.0002(18)
C70 0.035(2) 0.032(2) 0.030(2) -0.0083(19) -0.0010(17) -0.008(2)
C71 0.048(3) 0.027(2) 0.031(2) -0.0034(18) -0.0058(19) -0.001(2)
C72 0.024(2) 0.055(3) 0.040(2) -0.009(2) -0.0107(18) 0.001(2)
C76 0.062(3) 0.040(3) 0.046(3) -0.003(2) 0.008(2) -0.006(2)
C77 0.042(2) 0.035(2) 0.046(2) -0.008(2) 0.012(2) -0.009(2)
C78 0.042(3) 0.123(5) 0.093(4) -0.012(4) 0.003(3) -0.002(3)

loop_
_atom_type_symbol
_atom_type_description
_atom_type_scat_dispersion_real
_atom_type_scat_dispersion_imag
_atom_type_scat_source
C C 0.0033 0.0016 'International Tables Vol C Tables 4.2.6.8 and 6.1.1.4'
H H 0.0000 0.0000 'International Tables Vol C Tables 4.2.6.8 and 6.1.1.4'
Al Al 0.0645 0.0514 'International Tables Vol C Tables 4.2.6.8 and 6.1.1.4'
Cl Cl 0.1484 0.1585 'International Tables Vol C Tables 4.2.6.8 and 6.1.1.4'
N N 0.0061 0.0033 'International Tables Vol C Tables 4.2.6.8 and 6.1.1.4'
O O 0.0106 0.0060 'International Tables Vol C Tables 4.2.6.8 and 6.1.1.4'

loop_
_geom_angle_atom_site_label_1
_geom_angle_atom_site_label_2
_geom_angle_atom_site_label_3
_geom_angle
O1 Al1 O2 109.51(13)
O1 Al1 O3 107.44(13)
O2 Al1 O3 89.79(12)
O1 Al1 N2 103.54(13)
O2 Al1 N2 145.75(13)
O3 Al1 N2 88.75(12)
O1 Al1 N1 96.50(13)
O2 Al1 N1 88.42(12)
O3 Al1 N1 155.15(13)
N2 Al1 N1 79.03(12)
O4 Al2 O5 110.95(13)
O4 Al2 O6 106.53(13)
O5 Al2 O6 89.75(12)
O4 Al2 N3 97.02(12)
O5 Al2 N3 88.78(12)
O6 Al2 N3 155.27(13)
O4 Al2 N4 103.16(13)
O5 Al2 N4 144.93(13)
O6 Al2 N4 88.19(12)
N3 Al2 N4 79.04(12)
C4 N1 C19 120.8(3)
C4 N1 Al1 126.0(3)
C19 N1 Al1 112.8(2)
C25 N2 C24 120.4(3)
C25 N2 Al1 122.8(3)
C24 N2 Al1 116.7(2)
C40 N3 C55 120.3(3)
C40 N3 Al2 127.0(2)
C55 N3 Al2 112.7(2)
C61 N4 C60 120.5(3)
C61 N4 Al2 122.2(3)
C60 N4 Al2 116.9(2)
C1 O1 Al1 124.8(2)
C6 O2 Al1 134.7(2)
C27 O3 Al1 131.9(2)
C76 O4 Al2 124.4(3)
C42 O5 Al2 135.4(2)
C63 O6 Al2 131.1(2)
O1 C1 C2 112.9(4)
C3 C2 C1 114.1(4)
C3 C2 Cl1 108.4(3)
C1 C2 Cl1 109.5(3)
N1 C4 C5 125.3(4)
C6 C5 C10 121.5(4)
C6 C5 C4 121.5(3)
C10 C5 C4 116.8(4)
O2 C6 C5 120.8(3)
O2 C6 C7 121.3(4)
C5 C6 C7 117.8(3)
C8 C7 C6 118.1(4)
C8 C7 C11 121.0(4)
C6 C7 C11 120.9(3)
C7 C8 C9 125.1(4)
C10 C9 C8 116.7(4)
C10 C9 C15 121.5(4)
C8 C9 C15 121.8(4)
C9 C10 C5 120.7(4)
C12 C11 C13 110.7(4)
C12 C11 C14 107.7(4)
C13 C11 C14 107.1(3)
C12 C11 C7 110.8(3)
C13 C11 C7 108.7(4)
C14 C11 C7 111.8(3)
C16 C15 C17A 128.7(11)
C16 C15 C16A 59.0(8)
C17A C15 C16A 118.0(12)
C16 C15 C9 113.5(7)
C17A C15 C9 114.4(9)
C16A C15 C9 109.3(7)
C16 C15 C17 110.4(7)
C17A C15 C17 68.0(10)
C16A C15 C17 56.8(7)
C9 C15 C17 110.2(5)
C16 C15 C18A 37.1(6)
C17A C15 C18A 106.2(10)
C16A C15 C18A 95.0(8)
C9 C15 C18A 112.0(5)
C17 C15 C18A 135.2(6)
C16 C15 C18 118.6(8)
C17A C15 C18 30.8(9)
C16A C15 C18 143.6(8)
C9 C15 C18 104.3(4)
C17 C15 C18 98.7(5)
C18A C15 C18 84.8(5)
N1 C19 C24 105.2(3)
N1 C19 C20 117.8(3)
C24 C19 C20 111.1(3)
C21 C20 C19 109.9(3)
C20 C21 C22 111.8(3)
C21 C22 C23 112.5(3)
C24 C23 C22 109.5(3)
N2 C24 C19 106.0(3)
N2 C24 C23 116.8(3)
C19 C24 C23 112.2(3)
N2 C25 C26 126.2(3)
C27 C26 C25 121.4(3)
C27 C26 C31 120.6(3)
C25 C26 C31 117.4(3)
O3 C27 C26 120.2(3)
O3 C27 C28 121.2(3)
C26 C27 C28 118.5(3)
C29 C28 C27 117.6(3)
C29 C28 C32 120.9(3)
C27 C28 C32 121.5(3)
C28 C29 C30 125.3(4)
C31 C30 C29 116.3(3)
C31 C30 C36 124.6(4)
C29 C30 C36 119.1(3)
C30 C31 C26 121.6(4)
C35 C32 C28 110.1(3)
C35 C32 C34 111.2(3)
C28 C32 C34 109.5(3)
C35 C32 C33 106.9(3)
C28 C32 C33 111.8(3)
C34 C32 C33 107.2(3)
C30 C36 C38 111.4(3)
C30 C36 C37 110.5(3)
C38 C36 C37 108.8(3)
C30 C36 C39 108.0(3)
C38 C36 C39 108.7(4)
C37 C36 C39 109.3(4)
N3 C40 C41 124.9(3)
C46 C41 C42 121.2(3)
C46 C41 C40 117.6(3)
C42 C41 C40 121.2(3)
O5 C42 C41 121.4(3)
O5 C42 C43 120.8(3)
C41 C42 C43 117.8(3)
C44 C43 C42 117.8(3)
C44 C43 C47 121.3(3)
C42 C43 C47 120.9(3)
C43 C44 C45 125.4(3)
C46 C45 C44 116.1(3)
C46 C45 C51 123.9(3)
C44 C45 C51 119.9(3)
C45 C46 C41 121.7(3)
C48 C47 C43 109.6(3)
C48 C47 C50 107.8(3)
C43 C47 C50 111.8(3)
C48 C47 C49 111.1(3)
C43 C47 C49 109.8(3)
C50 C47 C49 106.8(3)
C54 C51 C52 109.2(3)
C54 C51 C53 107.3(3)
C52 C51 C53 109.6(4)
C54 C51 C45 111.1(3)
C52 C51 C45 108.6(3)
C53 C51 C45 110.9(3)
N3 C55 C56 118.2(3)
N3 C55 C60 104.9(2)
C56 C55 C60 111.1(3)
C55 C56 C57 110.1(3)
C56 C57 C58 111.0(3)
C57 C58 C59 112.4(3)
C60 C59 C58 109.9(3)
N4 C60 C59 116.8(3)
N4 C60 C55 105.3(3)
C59 C60 C55 111.4(3)
N4 C61 C62 126.0(4)
C67 C62 C61 118.1(4)
C67 C62 C63 119.9(4)
C61 C62 C63 121.2(3)
O6 C63 C62 121.0(3)
O6 C63 C64 120.6(3)
C62 C63 C64 118.3(3)
C65 C64 C63 117.5(4)
C65 C64 C68 120.6(3)
C63 C64 C68 121.7(3)
C64 C65 C66 125.1(4)
C67 C66 C65 115.5(3)
C67 C66 C72 123.1(4)
C65 C66 C72 121.2(4)
C66 C67 C62 123.6(4)
C64 C68 C70 112.7(3)
C64 C68 C69 109.3(3)
C70 C68 C69 107.7(3)
C64 C68 C71 110.5(3)
C70 C68 C71 106.2(3)
C69 C68 C71 110.4(3)
C75 C72 C74A 63.5(8)
C75 C72 C73A 133.2(7)
C74A C72 C73A 112.1(6)
C75 C72 C66 114.7(7)
C74A C72 C66 110.4(5)
C73A C72 C66 110.2(5)
C75 C72 C75A 42.9(6)
C74A C72 C75A 104.2(5)
C73A C72 C75A 106.3(5)
C66 C72 C75A 113.5(4)
C75 C72 C74 109.4(8)
C74A C72 C74 52.5(6)
C73A C72 C74 62.5(6)
C66 C72 C74 112.6(5)
C75A C72 C74 133.5(6)
C75 C72 C73 115.8(8)
C74A C72 C73 139.3(6)
C73A C72 C73 35.4(5)
C66 C72 C73 106.1(5)
C75A C72 C73 76.5(6)
C74 C72 C73 96.9(7)
O4 C76 C77 113.0(4)
C76 C77 C78 112.0(4)
C76 C77 Cl2 111.0(3)
C78 C77 Cl2 111.4(3)

loop_
_geom_bond_atom_site_label_1
_geom_bond_atom_site_label_2
_geom_bond_distance
Al1 O1 1.754(3)
Al1 O2 1.798(3)
Al1 O3 1.806(3)
Al1 N2 1.998(3)
Al1 N1 2.018(3)
Al2 O4 1.748(3)
Al2 O5 1.798(3)
Al2 O6 1.820(3)
Al2 N3 2.004(3)
Al2 N4 2.010(3)
Cl1 C2 1.810(4)
Cl2 C77 1.811(4)
N1 C4 1.278(4)
N1 C19 1.483(4)
N2 C25 1.292(4)
N2 C24 1.485(4)
N3 C40 1.288(4)
N3 C55 1.476(4)
N4 C61 1.300(4)
N4 C60 1.474(4)
O1 C1 1.395(5)
O2 C6 1.330(4)
O3 C27 1.335(4)
O4 C76 1.401(5)
O5 C42 1.322(4)
O6 C63 1.322(4)
C1 C2 1.519(6)
C2 C3 1.517(6)
C4 C5 1.447(6)
C5 C6 1.410(6)
C5 C10 1.415(5)
C6 C7 1.418(5)
C7 C8 1.379(5)
C7 C11 1.552(6)
C8 C9 1.402(6)
C9 C10 1.372(6)
C9 C15 1.530(6)
C11 C12 1.519(6)
C11 C13 1.532(6)
C11 C14 1.537(6)
C15 C16 1.343(13)
C15 C17A 1.36(2)
C15 C16A 1.501(15)
C15 C17 1.616(9)
C15 C18A 1.630(11)
C15 C18 1.673(10)
C19 C24 1.508(5)
C19 C20 1.516(5)
C20 C21 1.514(5)
C21 C22 1.515(5)
C22 C23 1.525(5)
C23 C24 1.520(5)
C25 C26 1.423(5)
C26 C27 1.411(5)
C26 C31 1.429(5)
C27 C28 1.423(5)
C28 C29 1.379(5)
C28 C32 1.535(5)
C29 C30 1.418(5)
C30 C31 1.357(5)
C30 C36 1.522(5)
C32 C35 1.520(6)
C32 C34 1.542(6)
C32 C33 1.544(5)
C36 C38 1.534(6)
C36 C37 1.542(6)
C36 C39 1.550(6)
C40 C41 1.448(5)
C41 C46 1.394(5)
C41 C42 1.416(5)
C42 C43 1.424(5)
C43 C44 1.374(5)
C43 C47 1.535(5)
C44 C45 1.401(5)
C45 C46 1.377(5)
C45 C51 1.543(5)
C47 C48 1.521(5)
C47 C50 1.540(5)
C47 C49 1.550(6)
C51 C54 1.517(6)
C51 C52 1.525(5)
C51 C53 1.528(6)
C55 C56 1.523(5)
C55 C60 1.537(4)
C56 C57 1.526(5)
C57 C58 1.536(5)
C58 C59 1.543(5)
C59 C60 1.520(5)
C61 C62 1.416(5)
C62 C67 1.403(5)
C62 C63 1.418(6)
C63 C64 1.438(5)
C64 C65 1.384(5)
C64 C68 1.525(5)
C65 C66 1.414(6)
C66 C67 1.363(6)
C66 C72 1.528(5)
C68 C70 1.528(5)
C68 C69 1.529(5)
C68 C71 1.545(5)
C72 C75 1.400(15)
C72 C74A 1.501(10)
C72 C73A 1.521(10)
C72 C75A 1.558(9)
C72 C74 1.600(12)
C72 C73 1.651(13)
C76 C77 1.488(6)
C77 C78 1.504(7)
